data_2007213
loop_
_publ_author_name
' Drouin, Marc'
' Dodier, Marco'
' Ruest, Luc'

_publ_section_title
;
 3D/2D Hydrogen-Bond Network Preferences for Five New Ryanoid
 Derivatives
;
_journal_issue 5
_journal_name_full 'Acta Crystallographica Section C'
_journal_page_first 687
_journal_page_last 693
_journal_paper_doi 10.1107/S0108270197016843
_journal_volume 54
_journal_year 1998
_chemical_formula_moiety 'C20 H32 O6, 1.5H2 O'
_chemical_formula_sum 'C20 H35 O7.5'
_chemical_formula_weight 395.49
_chemical_melting_point 491.6(15)
_chemical_name_common 2,3-dideoxy-2,3-dihydroryanodol
_chemical_name_systematic
;
 ?
;
_space_group_IT_number 23
_symmetry_cell_setting orthorhombic
_symmetry_space_group_name_Hall 'I 2 2'
_symmetry_space_group_name_H-M 'I 2 2 2'
_audit_creation_method SHELXL
_cell_angle_alpha 90.00
_cell_angle_beta 90.00
_cell_angle_gamma 90.00
_cell_formula_units_Z 8
_cell_length_a 8.9140(5)
_cell_length_b 18.1678(13)
_cell_length_c 25.326(2)
_cell_measurement_reflns_used 24
_cell_measurement_temperature 293(2)
_cell_measurement_theta_max 40
_cell_measurement_theta_min 30
_cell_volume 4101.5(5)
_computing_cell_refinement 'NRCCAD TRUANG'
_computing_data_collection
;
NRCCAD DATCOL (NRCCAD: Le Page, White & Gabe, 1986)
;
_computing_data_reduction
;
NRCVAX DATRD2  (NRCVAX: Gabe, Le Page, Charland, Lee & White, 1989)
;
_computing_molecular_graphics 'NRCVAX ORTEP, Xtal_GX ORTEP'
_computing_publication_material 'SHELXL-93 ACTA'
_computing_structure_refinement 'SHELXL-93 (Sheldrick, 1993)'
_computing_structure_solution
;
SIR92 (Altomare, Cascarano, Giacovazzo & Guagliardi, 1993)
;
_diffrn_ambient_temperature 293(2)
_diffrn_measurement_device 'Nonius CAD-4'
_diffrn_measurement_method '2\q/\w scans'
_diffrn_radiation_monochromator graphite
_diffrn_radiation_source 'fine-focus sealed tube'
_diffrn_radiation_type CuK\a
_diffrn_radiation_wavelength 1.54184
_diffrn_reflns_av_R_equivalents 0.020
_diffrn_reflns_av_sigmaI/netI 0.020
_diffrn_reflns_limit_h_max 10
_diffrn_reflns_limit_h_min -10
_diffrn_reflns_limit_k_max 21
_diffrn_reflns_limit_k_min -21
_diffrn_reflns_limit_l_max 31
_diffrn_reflns_limit_l_min -30
_diffrn_reflns_number 5597
_diffrn_reflns_reduction_process
;
Equivalent reflections grouped and averaged (Le Page & Gabe, 1979)
;
_diffrn_reflns_theta_max 71.87
_diffrn_reflns_theta_min 2.99
_diffrn_standards_decay_% <1%
_diffrn_standards_interval_time 60
_diffrn_standards_number 2
_exptl_absorpt_coefficient_mu 0.80
_exptl_absorpt_correction_T_max 0.999
_exptl_absorpt_correction_T_min 0.886
_exptl_absorpt_correction_type
;
empirical via \y scans on 9 azumital reflections
(NRCCAD: Le Page, White & Gabe, 1986)
;
_exptl_crystal_colour colorless
_exptl_crystal_density_diffrn 1.281
_exptl_crystal_density_meas ?
_exptl_crystal_description 'thin plate'
_exptl_crystal_F_000 1720
_exptl_crystal_size_max .40
_exptl_crystal_size_mid .30
_exptl_crystal_size_min .02
_refine_diff_density_max .239
_refine_diff_density_min -.201
_refine_ls_extinction_coef 0.00025(6)
_refine_ls_extinction_method SHELXL93_(Sheldrick,_1993)
_refine_ls_goodness_of_fit_all 1.024
_refine_ls_goodness_of_fit_obs 1.035
_refine_ls_hydrogen_treatment constr
_refine_ls_matrix_type full
_refine_ls_number_parameters 289
_refine_ls_number_reflns 4020
_refine_ls_number_restraints 0
_refine_ls_restrained_S_all 1.024
_refine_ls_restrained_S_obs 1.035
_refine_ls_R_factor_all 0.0430
_refine_ls_R_factor_obs .0390
_refine_ls_shift/esd_max 0.006
_refine_ls_shift/esd_mean 0.000
_refine_ls_structure_factor_coef Fsqd
_refine_ls_weighting_details 'w = 1/[\s^2^(Fo^2^)+(0.0754P)^2^+0.3481P] where P=(Fo^2^+2Fc^2^)/3'
_refine_ls_weighting_scheme calc
_refine_ls_wR_factor_all 0.1080
_refine_ls_wR_factor_obs .1039
_reflns_number_observed 3665
_reflns_number_total 4020
_reflns_observed_criterion >2sigma(I)
_cod_data_source_file bs1023.cif
_cod_data_source_block 4
_cod_depositor_comments
;
The following automatic conversions were performed:
'_symmetry_cell_setting' value 'Orthorhombic' changed to 'orthorhombic'
according to '/home/saulius/struct/CIF-dictionaries/cif_core.dic'
dictionary named 'cif_core.dic' version 2.4.1 from 2010-06-29.

Automatic conversion script
Id: cif_fix_enum 1527 2010-12-29 10:47:43Z saulius 

The following automatic conversions were performed:

'_chemical_melting_point' value '217-220\%C' was changed to
'491.6(15)' - it was converted from degrees Celsius(C) to Kelvins(K),
the average value was taken and precision was estimated.

Automatic conversion script
Id: cif_fix_values 1646 2011-03-28 12:23:43Z adriana 

The following automatic conversions were performed:

'_chemical_melting_point' value '217-220\%C' was changed to
'491.6(15)' - it was converted from degrees Celsius(C) to Kelvins(K),
the average value was taken and precision was
estimated.

'_symmetry_cell_setting' value 'Orthorhombic' changed to
'orthorhombic' according to
/home/saulius/struct/CIF-dictionaries/cif_core.dic dictionary named
'cif_core.dic' version 2.4.1 from 2010-06-29.

Automatic conversion script
Id: cif_fix_values 1715 2011-07-08 13:25:40Z adriana 

The following automatic conversions were performed:

'_exptl_crystal_density_meas' value 'not measured' was changed to '?'
- the value is perceived as not measured.

Automatic conversion script
Id: cif_fix_values 3008 2015-01-20 13:52:24Z robertas 

The following automatic conversions were performed:

'_refine_ls_weighting_scheme' value 'calc w =
1/[\s^2^(Fo^2^)+(0.0754P)^2^+0.3481P] where P=(Fo^2^+2Fc^2^)/3' was
changed to 'calc'. New tag '_refine_ls_weighting_details' was
created. The value of the new tag was set to 'w =
1/[\s^2^(Fo^2^)+(0.0754P)^2^+0.3481P] where P=(Fo^2^+2Fc^2^)/3'.

Automatic conversion script
Id: cif_fix_values 3143 2015-03-26 13:38:13Z robertas 
;
_cod_original_cell_volume 4101.3(5)
_cod_database_code 2007213
_cod_database_fobs_code 2007213

loop_
_symmetry_equiv_pos_as_xyz
'x, y, z'
'x, -y, -z'
'-x, y, -z'
'-x, -y, z'
'x+1/2, y+1/2, z+1/2'
'x+1/2, -y+1/2, -z+1/2'
'-x+1/2, y+1/2, -z+1/2'
'-x+1/2, -y+1/2, z+1/2'

loop_
_atom_site_aniso_label
_atom_site_aniso_U_11
_atom_site_aniso_U_22
_atom_site_aniso_U_33
_atom_site_aniso_U_12
_atom_site_aniso_U_13
_atom_site_aniso_U_23
C1 .0274(8) .0335(8) .0389(8) .0047(7) .0020(7) .0019(6)
C2 .0351(9) .0424(9) .0432(9) .0084(8) .0056(8) .0046(7)
C3 .0348(10) .0539(11) .0465(9) .0102(9) .0106(8) .0072(9)
C4 .0245(9) .0406(9) .0468(9) .0075(7) .0039(7) .0023(8)
C5 .0288(9) .0399(9) .0452(9) .0085(7) -.0022(7) -.0086(7)
C6 .0223(8) .0322(8) .0565(10) .0060(7) -.0025(7) -.0021(7)
C7 .0321(10) .0331(9) .0781(14) -.0004(8) -.0049(10) -.0043(9)
C8 .0308(10) .0367(10) .087(2) -.0040(8) .0007(10) .0137(9)
C9 .0299(9) .0455(10) .0612(11) -.0049(8) -.0007(8) .0160(9)
C10 .0192(7) .0387(8) .0459(9) .0004(7) -.0031(7) .0069(7)
C11 .0150(7) .0326(7) .0452(9) .0013(6) -.0020(6) .0009(7)
C12 .0192(7) .0327(8) .0397(8) .0008(6) -.0008(6) .0011(7)
C13 .0496(12) .0556(12) .0479(10) .0153(10) .0047(10) .0098(9)
C14 .0288(9) .0434(9) .0446(9) .0070(8) -.0058(7) -.0082(8)
C15 .0199(8) .0383(9) .0401(9) .0062(7) -.0033(6) -.0026(7)
O16 .0178(5) .0359(6) .0417(6) .0022(5) -.0030(5) -.0002(5)
C17 .0346(9) .0350(8) .0439(9) .0062(7) .0036(7) -.0025(7)
C18 .073(2) .0690(15) .0586(13) .0343(15) -.0039(12) .0067(12)
C19 .076(2) .109(2) .074(2) .037(2) .021(2) .047(2)
C20 .0469(12) .0619(13) .0600(12) .0186(11) -.0025(10) -.0185(11)
C21 .063(2) .075(2) .073(2) -.0094(14) .0021(13) .0340(13)
O24 .0246(7) .0383(7) .0716(10) .0091(5) -.0027(6) .0047(6)
O25 .0229(6) .0525(8) .0625(9) .0082(6) .0081(6) .0072(8)
O26 .0243(6) .0519(7) .0421(6) -.0007(6) -.0021(6) -.0003(6)
O27 .0246(6) .0446(7) .0440(7) -.0074(5) -.0006(5) -.0003(6)
O28 .0234(6) .0560(8) .0437(7) .0121(6) -.0067(5) -.0062(6)
O41 .0585(12) .164(3) .0698(13) -.017(2) -.0030(10) -.0289(15)
O40 .068(11) .079(13) .23(3) .000 .000 .000
O40A .104(4) .087(4) .103(3) .000 .022(3) .000

loop_
_atom_site_label
_atom_site_fract_x
_atom_site_fract_y
_atom_site_fract_z
_atom_site_U_iso_or_equiv
_atom_site_thermal_displace_type
_atom_site_calc_flag
_atom_site_refinement_flags
_atom_site_occupancy
_atom_site_disorder_group
_atom_site_type_symbol
C1 .2654(2) .21733(9) .34858(7) .0333(4) Uani d . 1 . C
C2 .1955(2) .18036(10) .39807(7) .0402(4) Uani d . 1 . C
H2 .1375 .1383 .3849 .048 Uiso calc . 1 . H
C3 .0790(2) .23642(12) .41884(8) .0451(5) Uani d . 1 . C
H3A -.0180 .2130 .4231 .054 Uiso calc . 1 . H
H3B .1104 .2558 .4528 .054 Uiso calc . 1 . H
C4 .0693(2) .29816(10) .37816(7) .0373(4) Uani d . 1 . C
C5 .1750(2) .36483(10) .38970(7) .0379(4) Uani d . 1 . C
C6 .1836(2) .40128(9) .33432(8) .0370(4) Uani d . 1 . C
C7 .2913(2) .46407(10) .32271(10) .0477(5) Uani d . 1 . C
H7A .3922 .4502 .3330 .057 Uiso calc . 1 . H
H7B .2626 .5073 .3428 .057 Uiso calc . 1 . H
C8 .2866(2) .48132(10) .26368(10) .0516(5) Uani d . 1 . C
H8A .3627 .5180 .2560 .062 Uiso calc . 1 . H
H8B .1899 .5029 .2554 .062 Uiso calc . 1 . H
C9 .3117(2) .41475(11) .22717(9) .0455(5) Uani d . 1 . C
H9 .4151 .3977 .2321 .055 Uiso calc . 1 . H
C10 .2056(2) .35138(10) .24230(7) .0346(4) Uani d . 1 . C
H10 .1030 .3698 .2380 .042 Uiso calc . 1 . H
C11 .2255(2) .33383(9) .30029(7) .0309(3) Uani d . 1 . C
C12 .1399(2) .26825(9) .32655(7) .0306(3) Uani d . 1 . C
C13 .2990(3) .14950(13) .44167(8) .0510(5) Uani d . 1 . C
H13 .3550 .1908 .4569 .061 Uiso calc . 1 . H
C14 .3314(2) .33254(11) .40213(7) .0389(4) Uani d . 1 . C
H14A .4038 .3722 .4048 .047 Uiso calc . 1 . H
H14B .3282 .3074 .4359 .047 Uiso calc . 1 . H
C15 .3813(2) .27861(10) .35935(7) .0328(4) Uani d . 1 . C
O16 .38273(12) .31785(6) .30977(5) .0318(3) Uani d . 1 . O
C17 .3198(2) .16249(10) .30749(7) .0378(4) Uani d . 1 . C
H17A .2382(5) .1311(5) .2972(4) .057 Uiso calc R 1 . H
H17B .3991(12) .1332(6) .3221(2) .057 Uiso calc R 1 . H
H17C .3563(16) .18856(10) .2771(3) .057 Uiso calc R 1 . H
C18 .4118(3) .09263(15) .42240(10) .0667(7) Uani d . 1 . C
H18A .4811(15) .1155(3) .3985(7) .100 Uiso calc R 1 . H
H18B .3598(4) .0536(6) .4045(8) .100 Uiso calc R 1 . H
H18C .4655(18) .0729(9) .45201(13) .100 Uiso calc R 1 . H
C19 .2066(4) .1148(2) .48522(11) .0865(10) Uani d . 1 . C
H19A .139(2) .1509(5) .4997(8) .130 Uiso calc R 1 . H
H19B .2721(4) .0972(14) .5125(5) .130 Uiso calc R 1 . H
H19C .150(2) .0745(10) .4711(3) .130 Uiso calc R 1 . H
C20 .1217(3) .41462(14) .43399(9) .0563(6) Uani d . 1 . C
H20A .0223(9) .4319(9) .4263(4) .084 Uiso calc R 1 . H
H20B .1884(13) .4559(6) .4372(5) .084 Uiso calc R 1 . H
H20C .121(2) .3876(3) .4666(2) .084 Uiso calc R 1 . H
C21 .2921(3) .4359(2) .16953(11) .0701(7) Uani d . 1 . C
H21A .3638(19) .4732(10) .1604(3) .105 Uiso calc R 1 . H
H21B .1924(10) .4544(13) .1641(2) .105 Uiso calc R 1 . H
H21C .308(3) .3934(4) .14769(12) .105 Uiso calc R 1 . H
O24 .0351(2) .42584(8) .31917(7) .0448(3) Uani d . 1 . O
H24 .016(7) .462(2) .3221(17) .133(18) Uiso d . 1 . H
O25 -.0834(2) .31954(9) .37125(7) .0460(3) Uani d . 1 . O
H25 -.118(6) .334(3) .398(2) .046(14) Uiso d P .50 . H
H25' -.071(7) .361(3) .353(2) .061(15) Uiso d P .50 . H
O26 .2190(2) .28757(8) .20961(5) .0394(3) Uani d . 1 . O
H26 .300(4) .2773(16) .2018(12) .073(10) Uiso d . 1 . H
O27 .03138(14) .23334(7) .29437(5) .0377(3) Uani d . 1 . O
H27 .070(3) .2303(11) .2644(9) .039(6) Uiso d . 1 . H
O28 .52797(14) .25615(8) .37061(5) .0410(3) Uani d . 1 . O
H28 .571(3) .2394(13) .3379(9) .051(6) Uiso d . 1 . H
O41 .7044(3) .3210(2) .45197(9) .0973(8) Uani d . 1 . O
H41A .695(6) .373(2) .4332(17) .117 Uiso d . 1 . H
H41B .657(5) .292(2) .4311(17) .117 Uiso d . 1 . H
O40 .0000 .0000 .0000 .125(9) Uani d SP .284(11) . O
O40A .0000 .0736(3) .0000 .098(2) Uani d SP .716(11) . O

loop_
_atom_type_symbol
_atom_type_description
_atom_type_scat_dispersion_real
_atom_type_scat_dispersion_imag
_atom_type_scat_source
C C .0181 .0091 'International Tables Vol C Tables 4.2.6.8 and 6.1.1.4'
H H .0000 .0000 'International Tables Vol C Tables 4.2.6.8 and 6.1.1.4'
O O .0492 .0322 'International Tables Vol C Tables 4.2.6.8 and 6.1.1.4'

loop_
_geom_angle_atom_site_label_1
_geom_angle_atom_site_label_2
_geom_angle_atom_site_label_3
_geom_angle
_geom_angle_publ_flag
C17 C1 C15 112.38(15) no
C17 C1 C2 113.40(15) no
C15 C1 C2 116.00(15) no
C17 C1 C12 111.92(15) no
C15 C1 C12 96.65(12) no
C2 C1 C12 104.95(14) no
C3 C2 C13 113.4(2) no
C3 C2 C1 105.02(14) no
C13 C2 C1 119.6(2) no
C3 C2 H2 105.9(2) no
C13 C2 H2 105.9(2) no
C1 C2 H2 105.9(2) no
C4 C3 C2 107.03(15) no
C4 C3 H3A 110.3(2) no
C2 C3 H3A 110.3(2) no
C4 C3 H3B 110.3(2) no
C2 C3 H3B 110.3(2) no
H3A C3 H3B 108.6(2) no
O25 C4 C3 109.7(2) no
O25 C4 C12 112.3(2) no
C3 C4 C12 106.78(14) no
O25 C4 C5 112.8(2) no
C3 C4 C5 114.2(2) no
C12 C4 C5 100.62(14) no
C20 C5 C14 111.0(2) no
C20 C5 C6 115.4(2) no
C14 C5 C6 107.56(15) no
C20 C5 C4 114.3(2) no
C14 C5 C4 106.76(14) no
C6 C5 C4 101.03(14) no
O24 C6 C7 107.14(14) no
O24 C6 C11 108.52(15) no
C7 C6 C11 109.6(2) no
O24 C6 C5 109.01(15) no
C7 C6 C5 121.7(2) no
C11 C6 C5 100.23(13) no
C6 C7 C8 109.0(2) no
C6 C7 H7A 109.9(2) no
C8 C7 H7A 109.9(2) no
C6 C7 H7B 109.9(2) no
C8 C7 H7B 109.9(2) no
H7A C7 H7B 108.3(2) no
C7 C8 C9 115.0(2) no
C7 C8 H8A 108.5(2) no
C9 C8 H8A 108.5(2) no
C7 C8 H8B 108.5(2) no
C9 C8 H8B 108.5(2) no
H8A C8 H8B 107.5(2) no
C21 C9 C10 111.0(2) no
C21 C9 C8 111.2(2) no
C10 C9 C8 110.4(2) no
C21 C9 H9 108.0(2) no
C10 C9 H9 108.0(2) no
C8 C9 H9 108.0(2) no
O26 C10 C11 112.43(14) no
O26 C10 C9 114.3(2) no
C11 C10 C9 109.10(15) no
O26 C10 H10 106.9(2) no
C11 C10 H10 106.9(2) no
C9 C10 H10 106.9(2) no
O16 C11 C10 108.41(13) no
O16 C11 C6 107.46(14) no
C10 C11 C6 110.26(14) no
O16 C11 C12 104.37(12) no
C10 C11 C12 121.08(14) no
C6 C11 C12 104.45(14) no
O27 C12 C4 111.41(14) no
O27 C12 C1 115.59(14) no
C4 C12 C1 101.44(13) no
O27 C12 C11 115.48(13) no
C4 C12 C11 106.86(14) no
C1 C12 C11 104.78(13) no
C19 C13 C18 108.1(2) no
C19 C13 C2 110.3(2) no
C18 C13 C2 114.3(2) no
C19 C13 H13 108.0(2) no
C18 C13 H13 108.0(2) no
C2 C13 H13 108.0(2) no
C15 C14 C5 111.21(14) no
C15 C14 H14A 109.4(2) no
C5 C14 H14A 109.4(2) no
C15 C14 H14B 109.4(2) no
C5 C14 H14B 109.4(2) no
H14A C14 H14B 108.0(2) no
O28 C15 O16 108.23(14) no
O28 C15 C14 108.34(14) no
O16 C15 C14 107.63(13) no
O28 C15 C1 116.82(15) no
O16 C15 C1 102.04(13) no
C14 C15 C1 113.18(15) no
C15 O16 C11 103.53(12) no
C1 C17 H17A 109.47(10) no
C1 C17 H17B 109.47(10) no
H17A C17 H17B 109.5 no
C1 C17 H17C 109.47(10) no
H17A C17 H17C 109.5 no
H17B C17 H17C 109.5 no
C13 C18 H18A 109.47(14) no
C13 C18 H18B 109.5(2) no
H18A C18 H18B 109.5 no
C13 C18 H18C 109.47(12) no
H18A C18 H18C 109.5 no
H18B C18 H18C 109.5 no
C13 C19 H19A 109.47(15) no
C13 C19 H19B 109.5(2) no
H19A C19 H19B 109.5 no
C13 C19 H19C 109.5(2) no
H19A C19 H19C 109.5 no
H19B C19 H19C 109.5 no
C5 C20 H20A 109.47(11) no
C5 C20 H20B 109.47(13) no
H20A C20 H20B 109.5 no
C5 C20 H20C 109.47(12) no
H20A C20 H20C 109.5 no
H20B C20 H20C 109.5 no
C9 C21 H21A 109.47(14) no
C9 C21 H21B 109.47(14) no
H21A C21 H21B 109.5 no
C9 C21 H21C 109.47(14) no
H21A C21 H21C 109.5 no
H21B C21 H21C 109.5 no
C6 O24 H24 120.(5) no
C4 O25 H25 111.(4) no
C4 O25 H25' 100.(4) no
H25 O25 H25' 102.(5) no
C10 O26 H26 115.(2) no
C12 O27 H27 106.0(16) no
C15 O28 H28 106.6(16) no
H41A O41 H41B 103.(4) no

loop_
_geom_bond_atom_site_label_1
_geom_bond_atom_site_label_2
_geom_bond_site_symmetry_2
_geom_bond_distance
_geom_bond_publ_flag
C1 C17 . 1.520(2) no
C1 C15 . 1.543(2) no
C1 C2 . 1.553(2) no
C1 C12 . 1.555(2) no
C2 C3 . 1.547(3) no
C2 C13 . 1.544(3) no
C2 H2 . .980(2) no
C3 C4 . 1.525(3) no
C3 H3A . .970(2) no
C3 H3B . .970(2) no
C4 O25 . 1.426(2) no
C4 C12 . 1.550(2) no
C4 C5 . 1.562(3) no
C5 C20 . 1.517(3) no
C5 C14 . 1.545(2) no
C5 C6 . 1.553(3) no
C6 O24 . 1.449(2) no
C6 C7 . 1.519(3) no
C6 C11 . 1.544(2) no
C7 C8 . 1.528(3) no
C7 H7A . .970(2) no
C7 H7B . .970(2) no
C8 C9 . 1.539(3) no
C8 H8A . .970(2) no
C8 H8B . .970(2) no
C9 C21 . 1.520(3) no
C9 C10 . 1.539(3) no
C9 H9 . .980(2) no
C10 O26 . 1.430(2) no
C10 C11 . 1.513(2) no
C10 H10 . .980(2) no
C11 O16 . 1.451(2) no
C11 C12 . 1.563(2) no
C12 O27 . 1.415(2) no
C13 C19 . 1.514(3) no
C13 C18 . 1.522(3) no
C13 H13 . .980(3) no
C14 C15 . 1.527(2) no
C14 H14A . .970(2) no
C14 H14B . .970(2) no
C15 O28 . 1.399(2) no
C15 O16 . 1.444(2) no
C17 H17A . .96 no
C17 H17B . .96 no
C17 H17C . .96 no
C18 H18A . .96 no
C18 H18B . .96 no
C18 H18C . .96 no
C19 H19A . .96 no
C19 H19B . .96 no
C19 H19C . .96 no
C20 H20A . .96 no
C20 H20B . .96 no
C20 H20C . .96 no
C21 H21A . .96 no
C21 H21B . .96 no
C21 H21C . .96 no
O24 H24 . .68(4) no
O25 H25 . .79(5) no
O25 H25' . .89(6) no
O26 H26 . .77(3) no
O27 H27 . .83(2) no
O28 H28 . .96(2) no
O41 H41A . 1.05(4) no
O41 H41B . .86(4) no

loop_
_geom_hbond_atom_site_label_D
_geom_hbond_atom_site_label_H
_geom_hbond_atom_site_label_A
_geom_hbond_site_symmetry_A
_geom_hbond_distance_DH
_geom_hbond_distance_HA
_geom_hbond_distance_DA
_geom_hbond_angle_DHA
_geom_hbond_publ_flag
O24 H24 O24 4_565 0.68(4) 2.09(4) 2.766(3) 171(4) yes
O25 H25 O41 1_455 0.79(5) 2.11(6) 2.785(3) 144(5) yes
O25 H25' O24 . 0.89(6) 1.73(6) 2.566(2) 153(6) yes
O26 H26 O27 6_555 0.77(3) 2.07(7) 2.812(2) 160(3) yes
O27 H27 O26 . 0.83(2) 2.19(2) 2.894(2) 142(2) yes
O28 H28 O26 6_555 0.96(2) 1.86(3) 2.767(2) 158(2) yes
O41 H41B O28 . 0.86(4) 2.02(5) 2.848(3) 161(4) yes

loop_
_geom_torsion_atom_site_label_1
_geom_torsion_atom_site_label_2
_geom_torsion_atom_site_label_3
_geom_torsion_atom_site_label_4
_geom_torsion
_geom_torsion_publ_flag
C17 C1 C2 C3 -151.0(2) no
C15 C1 C2 C3 76.7(2) no
C12 C1 C2 C3 -28.6(2) no
C17 C1 C2 C13 80.3(2) no
C15 C1 C2 C13 -52.0(2) no
C12 C1 C2 C13 -157.3(2) no
C13 C2 C3 C4 139.5(2) no
C1 C2 C3 C4 7.2(2) no
C2 C3 C4 O25 139.0(2) no
C2 C3 C4 C12 17.0(2) no
C2 C3 C4 C5 -93.2(2) no
O25 C4 C5 C20 50.9(2) no
C3 C4 C5 C20 -75.3(2) no
C12 C4 C5 C20 170.8(2) no
O25 C4 C5 C14 174.0(2) no
C3 C4 C5 C14 47.9(2) no
C12 C4 C5 C14 -66.1(2) no
O25 C4 C5 C6 -73.7(2) no
C3 C4 C5 C6 160.16(14) no
C12 C4 C5 C6 46.21(15) no
C20 C5 C6 O24 -61.0(2) no
C14 C5 C6 O24 174.48(14) no
C4 C5 C6 O24 62.8(2) no
C20 C5 C6 C7 64.4(2) no
C14 C5 C6 C7 -60.1(2) no
C4 C5 C6 C7 -171.8(2) no
C20 C5 C6 C11 -174.8(2) no
C14 C5 C6 C11 60.7(2) no
C4 C5 C6 C11 -51.0(2) no
O24 C6 C7 C8 -60.6(2) no
C11 C6 C7 C8 56.9(2) no
C5 C6 C7 C8 173.1(2) no
C6 C7 C8 C9 -52.6(2) no
C7 C8 C9 C21 175.2(2) no
C7 C8 C9 C10 51.6(2) no
C21 C9 C10 O26 55.0(2) no
C8 C9 C10 O26 178.74(15) no
C21 C9 C10 C11 -178.2(2) no
C8 C9 C10 C11 -54.5(2) no
O26 C10 C11 O16 72.2(2) no
C9 C10 C11 O16 -55.6(2) no
O26 C10 C11 C6 -170.39(14) no
C9 C10 C11 C6 61.8(2) no
O26 C10 C11 C12 -48.2(2) no
C9 C10 C11 C12 -176.03(15) no
O24 C6 C11 O16 170.68(13) no
C7 C6 C11 O16 54.0(2) no
C5 C6 C11 O16 -75.2(2) no
O24 C6 C11 C10 52.7(2) no
C7 C6 C11 C10 -64.0(2) no
C5 C6 C11 C10 166.88(13) no
O24 C6 C11 C12 -78.8(2) no
C7 C6 C11 C12 164.47(14) no
C5 C6 C11 C12 35.3(2) no
O25 C4 C12 O27 -30.8(2) no
C3 C4 C12 O27 89.5(2) no
C5 C4 C12 O27 -151.02(14) no
O25 C4 C12 C1 -154.35(15) no
C3 C4 C12 C1 -34.0(2) no
C5 C4 C12 C1 85.43(15) no
O25 C4 C12 C11 96.2(2) no
C3 C4 C12 C11 -143.47(15) no
C5 C4 C12 C11 -24.0(2) no
C17 C1 C12 O27 41.0(2) no
C15 C1 C12 O27 158.39(14) no
C2 C1 C12 O27 -82.4(2) no
C17 C1 C12 C4 161.65(15) no
C15 C1 C12 C4 -80.96(15) no
C2 C1 C12 C4 38.2(2) no
C17 C1 C12 C11 -87.3(2) no
C15 C1 C12 C11 30.1(2) no
C2 C1 C12 C11 149.30(14) no
O16 C11 C12 O27 -129.75(14) no
C10 C11 C12 O27 -7.4(2) no
C6 C11 C12 O27 117.56(15) no
O16 C11 C12 C4 105.72(15) no
C10 C11 C12 C4 -131.9(2) no
C6 C11 C12 C4 -7.0(2) no
O16 C11 C12 C1 -1.4(2) no
C10 C11 C12 C1 121.0(2) no
C6 C11 C12 C1 -114.08(14) no
C3 C2 C13 C19 56.4(3) no
C1 C2 C13 C19 -178.8(2) no
C3 C2 C13 C18 178.4(2) no
C1 C2 C13 C18 -56.8(3) no
C20 C5 C14 C15 176.4(2) no
C6 C5 C14 C15 -56.5(2) no
C4 C5 C14 C15 51.2(2) no
C5 C14 C15 O28 175.2(2) no
C5 C14 C15 O16 58.4(2) no
C5 C14 C15 C1 -53.6(2) no
C17 C1 C15 O28 -50.8(2) no
C2 C1 C15 O28 81.9(2) no
C12 C1 C15 O28 -167.87(14) no
C17 C1 C15 O16 66.9(2) no
C2 C1 C15 O16 -160.31(14) no
C12 C1 C15 O16 -50.07(14) no
C17 C1 C15 C14 -177.70(14) no
C2 C1 C15 C14 -45.0(2) no
C12 C1 C15 C14 65.3(2) no
O28 C15 O16 C11 176.18(14) no
C14 C15 O16 C11 -66.9(2) no
C1 C15 O16 C11 52.40(15) no
C10 C11 O16 C15 -161.15(13) no
C6 C11 O16 C15 79.70(15) no
C12 C11 O16 C15 -30.8(2) no
